data_7053968
loop_
_publ_author_name
'Rojas-S\'aenz, H\'ector'
'Su\'arez-Moreno, Galdina V.'
'Ramos-Garc\'ia, Iris'
'Duarte-Hern\'andez, Ang\'elica M.'
'Mijangos, Edgar'
'Pe\~na-Hueso, Adri\'an'
'Contreras, Rosalinda'
'Flores-Parra, Angelina'

_publ_section_title
;
 1,4-Dialkyl-1,4-diazabutadienes: their reactions with aluminum and indium
 halides
;
_journal_issue 1
_journal_name_full 'New Journal of Chemistry'
_journal_page_first 391
_journal_paper_doi 10.1039/c3nj01226c
_journal_volume 38
_journal_year 2014
_chemical_absolute_configuration unk
_chemical_compound_source 'synthesis as described'
_chemical_formula_moiety 'C20 H22 Cl2 N2'
_chemical_formula_sum 'C20 H22 Cl2 N2'
_chemical_formula_weight 361.3
_chemical_name_common 'Compound 3'
_chemical_name_systematic
;
 ?
;
_space_group_IT_number 4
_symmetry_cell_setting monoclinic
_symmetry_Int_Tables_number 4
_symmetry_space_group_name_Hall 'P 2yb'
_symmetry_space_group_name_H-M 'P 1 21 1'
_atom_sites_solution_hydrogens geom
_atom_sites_solution_primary direct
_atom_sites_solution_secondary difmap
_audit_conform_dict_location ftp://ftp.iucr.org/pub/cif_core.dic
_audit_conform_dict_name cif_core.dic
_audit_conform_dict_version 2.4
_audit_creation_date 2012-12-03T13:21:06-00:00
_audit_creation_method 'WinGX routine CIF_UPDATE'
_cell_angle_alpha 90.0000
_cell_angle_beta 113.8983(20)
_cell_angle_gamma 90.0000
_cell_formula_units_Z 2
_cell_length_a 5.62180(20)
_cell_length_b 26.63630(110)
_cell_length_c 6.83100(20)
_cell_measurement_reflns_used 22688
_cell_measurement_temperature 173(2)
_cell_measurement_theta_max 27.485
_cell_measurement_theta_min 0.998
_cell_measurement_wavelength 0.71073
_cell_volume 935.20(6)
_computing_cell_refinement 'HKL Scalepack (Otwinowski & Minor 1997)'
_computing_data_collection 'Collect (Bruker AXS BV, 1997-2004)'
_computing_data_reduction 'HKL Denzo and Scalepack (Otwinowski & Minor 1997)'
_computing_molecular_graphics 'Ortep-3 for Windows (Farrugia, 1997)'
_computing_publication_material 'WinGX publication routines (Farrugia, 1999)'
_computing_structure_refinement 'SHELXL-97 (Sheldrick, 2008)'
_diffrn_ambient_temperature 173(2)
_diffrn_detector 'CCD plate'
_diffrn_detector_area_resol_mean 9
_diffrn_measured_fraction_theta_full 0.971
_diffrn_measured_fraction_theta_max 0.971
_diffrn_measurement_device '95mm CCD camera on \k-goniostat'
_diffrn_measurement_device_type KappaCCD
_diffrn_measurement_method 'CCD rotation images, thick slices'
_diffrn_orient_matrix_type 'by Bruker AXS Collect from scalepack cell'
_diffrn_orient_matrix_UB_11 -0.133806
_diffrn_orient_matrix_UB_12 -0.24729E-1
_diffrn_orient_matrix_UB_13 0.66E-4
_diffrn_orient_matrix_UB_21 0.1401
_diffrn_orient_matrix_UB_22 -0.212354E-1
_diffrn_orient_matrix_UB_23 0.105546
_diffrn_orient_matrix_UB_31 -0.01792
_diffrn_orient_matrix_UB_32 0.186277E-1
_diffrn_orient_matrix_UB_33 0.120409
_diffrn_radiation_monochromator graphite
_diffrn_radiation_probe x-ray
_diffrn_radiation_type MoK\a
_diffrn_radiation_wavelength 0.71073
_diffrn_reflns_av_R_equivalents 0.0352
_diffrn_reflns_av_unetI/netI 0.0459
_diffrn_reflns_limit_h_max 7
_diffrn_reflns_limit_h_min -7
_diffrn_reflns_limit_k_max 34
_diffrn_reflns_limit_k_min -20
_diffrn_reflns_limit_l_max 8
_diffrn_reflns_limit_l_min -8
_diffrn_reflns_number 6597
_diffrn_reflns_theta_full 27.48
_diffrn_reflns_theta_max 27.48
_diffrn_reflns_theta_min 3.99
_diffrn_source 'Enraf Nonius FR590'
_exptl_absorpt_coefficient_mu 0.35
_exptl_absorpt_correction_T_max 0.983
_exptl_absorpt_correction_T_min 0.979
_exptl_absorpt_correction_type multi-scan
_exptl_absorpt_process_details 'SADABS (Siemens, 1996)'
_exptl_crystal_colour colourless
_exptl_crystal_density_diffrn 1.279
_exptl_crystal_density_method 'not measured'
_exptl_crystal_description needle
_exptl_crystal_F_000 380
_exptl_crystal_size_max 0.225
_exptl_crystal_size_mid 0.05
_exptl_crystal_size_min 0.05
_refine_diff_density_max 0.24
_refine_diff_density_min -0.271
_refine_diff_density_rms 0.05
_refine_ls_abs_structure_details 'Flack H D (1983), Acta Cryst. A39, 876-881'
_refine_ls_abs_structure_Flack 0.09(6)
_refine_ls_extinction_method none
_refine_ls_goodness_of_fit_ref 1.063
_refine_ls_hydrogen_treatment mixed
_refine_ls_matrix_type full
_refine_ls_number_parameters 305
_refine_ls_number_reflns 2908
_refine_ls_number_restraints 1
_refine_ls_restrained_S_all 1.063
_refine_ls_R_factor_all 0.0473
_refine_ls_R_factor_gt 0.0387
_refine_ls_shift/su_max 0
_refine_ls_shift/su_mean 0
_refine_ls_structure_factor_coef Fsqd
_refine_ls_weighting_details 'calc w=1/[\s^2^(Fo^2^)+(0.0282P)^2^+0.4729P] where P=(Fo^2^+2Fc^2^)/3'
_refine_ls_weighting_scheme calc
_refine_ls_wR_factor_gt 0.0841
_refine_ls_wR_factor_ref 0.0894
_reflns_number_gt 2618
_reflns_number_total 2908
_reflns_threshold_expression >2\s(I)
_cod_data_source_file c3nj01226c.txt
_cod_data_source_block af409
_cod_original_sg_symbol_H-M P21
_cod_database_code 7053968

loop_
_symmetry_equiv_pos_as_xyz
'x, y, z'
'-x, y+1/2, -z'

loop_
_atom_site_label
_atom_site_type_symbol
_atom_site_fract_x
_atom_site_fract_y
_atom_site_fract_z
_atom_site_U_iso_or_equiv
_atom_site_adp_type
_atom_site_occupancy
_atom_site_symmetry_multiplicity
_atom_site_calc_flag
Cl1 Cl 0.29214(17) 0.20097(3) -0.33576(11) 0.0383(2) Uani 1 1 d
Cl2 Cl 0.95965(17) 0.37633(4) 0.41225(12) 0.0453(2) Uani 1 1 d
C19 C 0.7216(7) 0.30693(14) 0.8425(5) 0.0336(7) Uani 1 1 d
C6 C -0.2661(6) 0.10875(12) -0.4997(4) 0.0285(7) Uani 1 1 d
C7 C 0.0653(6) 0.16808(12) -0.2533(4) 0.0257(6) Uani 1 1 d
C1 C -0.0064(6) 0.11859(11) -0.3708(4) 0.0247(6) Uani 1 1 d
C18 C 0.8301(6) 0.43168(13) 0.8079(5) 0.0322(7) Uani 1 1 d
C5 C -0.3344(6) 0.06393(13) -0.6140(5) 0.0318(7) Uani 1 1 d
C2 C 0.1798(6) 0.08299(12) -0.3561(5) 0.0290(6) Uani 1 1 d
C4 C -0.1494(7) 0.02924(13) -0.6012(5) 0.0341(8) Uani 1 1 d
N2 N 0.6945(5) 0.28170(10) 0.4938(4) 0.0345(6) Uani 1 1 d
C13 C 1.0208(6) 0.39754(12) 0.8178(4) 0.0285(6) Uani 1 1 d
C12 C 0.9637(6) 0.35352(13) 0.6654(4) 0.0309(7) Uani 1 1 d
C16 C 1.1377(7) 0.47674(15) 1.1080(5) 0.0378(8) Uani 1 1 d
C11 C 0.7141(6) 0.32565(13) 0.6271(5) 0.0316(7) Uani 1 1 d
C17 C 0.8886(7) 0.47111(13) 0.9537(5) 0.0359(8) Uani 1 1 d
C3 C 0.1094(7) 0.03865(13) -0.4699(5) 0.0335(7) Uani 1 1 d
C9 C 0.4448(6) 0.22669(13) 0.2155(4) 0.0318(7) Uani 1 1 d
C14 C 1.2702(6) 0.40324(13) 0.9760(4) 0.0347(7) Uani 1 1 d
C15 C 1.3290(7) 0.44312(15) 1.1200(5) 0.0401(8) Uani 1 1 d
C10 C 0.4808(6) 0.27367(13) 0.3362(4) 0.0304(7) Uani 1 1 d
N1 N 0.2194(5) 0.21311(10) 0.0855(3) 0.0322(6) Uani 1 1 d
C8 C 0.1874(6) 0.16313(12) -0.0080(4) 0.0266(6) Uani 1 1 d
C20 C 0.0069(7) 0.13384(15) 0.0658(5) 0.0349(8) Uani 1 1 d
H17 H 0.741(8) 0.4934(15) 0.947(6) 0.049(10) Uiso 1 1 d
H3 H 0.234(5) 0.0166(11) -0.457(4) 0.011(7) Uiso 1 1 d
H14 H 1.406(6) 0.3802(15) 0.981(5) 0.034(8) Uiso 1 1 d
H8 H 0.356(6) 0.1465(12) 0.037(5) 0.027(8) Uiso 1 1 d
H12 H 1.104(6) 0.3316(12) 0.712(5) 0.026(8) Uiso 1 1 d
H7 H -0.091(5) 0.1893(10) -0.302(4) 0.013(7) Uiso 1 1 d
H4 H -0.200(6) -0.0010(12) -0.675(4) 0.021(7) Uiso 1 1 d
H16 H 1.178(7) 0.5067(15) 1.202(6) 0.048(10) Uiso 1 1 d
H6 H -0.393(6) 0.1357(13) -0.514(5) 0.026(8) Uiso 1 1 d
H2 H 0.370(7) 0.0918(13) -0.269(6) 0.042(9) Uiso 1 1 d
H5 H -0.510(7) 0.0573(16) -0.698(6) 0.051(10) Uiso 1 1 d
H10 H 0.334(6) 0.2931(12) 0.304(5) 0.029(8) Uiso 1 1 d
H11 H 0.566(6) 0.3473(13) 0.566(5) 0.034(9) Uiso 1 1 d
H20A H -0.031(6) 0.0984(14) 0.010(5) 0.032(9) Uiso 1 1 d
H20B H 0.081(6) 0.1335(13) 0.227(5) 0.037(9) Uiso 1 1 d
H20C H -0.146(7) 0.1491(13) 0.013(5) 0.030(9) Uiso 1 1 d
H19A H 0.867(7) 0.2848(13) 0.906(5) 0.030(8) Uiso 1 1 d
H19C H 0.763(7) 0.3369(14) 0.947(5) 0.040(9) Uiso 1 1 d
H19B H 0.560(6) 0.2869(13) 0.819(5) 0.032(8) Uiso 1 1 d
H15 H 1.504(8) 0.4501(18) 1.214(6) 0.062(12) Uiso 1 1 d
H18 H 0.653(6) 0.4278(13) 0.708(5) 0.033(9) Uiso 1 1 d
H9 H 0.599(6) 0.2063(13) 0.250(5) 0.028(8) Uiso 1 1 d

loop_
_atom_site_aniso_label
_atom_site_aniso_U_11
_atom_site_aniso_U_22
_atom_site_aniso_U_33
_atom_site_aniso_U_23
_atom_site_aniso_U_13
_atom_site_aniso_U_12
Cl1 0.0496(5) 0.0364(4) 0.0353(4) -0.0039(4) 0.0237(3) -0.0115(4)
Cl2 0.0521(5) 0.0570(6) 0.0302(4) -0.0055(4) 0.0203(3) -0.0016(5)
C19 0.0375(19) 0.0281(17) 0.0338(16) -0.0053(14) 0.0131(15) -0.0022(16)
C6 0.0302(16) 0.0315(17) 0.0229(13) -0.0009(12) 0.0098(12) 0.0006(14)
C7 0.0253(14) 0.0307(16) 0.0206(12) 0.0003(12) 0.0089(11) -0.0007(13)
C1 0.0303(14) 0.0285(16) 0.0146(11) -0.0021(11) 0.0085(10) -0.0034(12)
C18 0.0320(17) 0.0313(18) 0.0310(15) 0.0006(14) 0.0103(14) 0.0024(14)
C5 0.0324(17) 0.0328(18) 0.0239(14) -0.0023(13) 0.0048(13) -0.0077(15)
C2 0.0288(16) 0.0332(17) 0.0252(13) -0.0007(12) 0.0111(12) -0.0006(13)
C4 0.049(2) 0.0312(19) 0.0239(14) -0.0065(14) 0.0166(14) -0.0094(17)
N2 0.0341(14) 0.0333(15) 0.0289(12) -0.0094(11) 0.0052(11) -0.0001(12)
C13 0.0321(15) 0.0296(16) 0.0232(12) -0.0017(12) 0.0106(11) -0.0018(13)
C12 0.0289(15) 0.0368(19) 0.0247(13) -0.0053(13) 0.0084(12) 0.0037(14)
C16 0.052(2) 0.0353(19) 0.0277(15) -0.0079(14) 0.0174(15) -0.0087(16)
C11 0.0267(15) 0.0342(17) 0.0282(14) -0.0065(13) 0.0052(12) 0.0048(14)
C17 0.048(2) 0.0291(18) 0.0349(16) 0.0008(14) 0.0210(15) 0.0031(16)
C3 0.0407(18) 0.0324(19) 0.0314(15) -0.0002(13) 0.0188(14) 0.0073(15)
C9 0.0349(17) 0.0356(19) 0.0220(13) -0.0011(13) 0.0084(13) 0.0021(14)
C14 0.0300(17) 0.0399(19) 0.0289(14) -0.0074(14) 0.0063(13) 0.0010(15)
C15 0.041(2) 0.041(2) 0.0321(16) -0.0102(15) 0.0083(15) -0.0054(17)
C10 0.0306(16) 0.0327(18) 0.0253(13) -0.0033(13) 0.0086(12) 0.0016(14)
N1 0.0333(14) 0.0380(17) 0.0198(10) -0.0075(10) 0.0051(10) 0.0002(11)
C8 0.0270(15) 0.0302(16) 0.0179(12) -0.0040(11) 0.0042(11) -0.0012(13)
C20 0.041(2) 0.042(2) 0.0212(14) -0.0026(14) 0.0117(14) -0.0049(17)

loop_
_atom_type_symbol
_atom_type_description
_atom_type_scat_dispersion_real
_atom_type_scat_dispersion_imag
_atom_type_scat_source
C C 0.0033 0.0016 'International Tables Vol C Tables 4.2.6.8 and 6.1.1.4'
H H 0 0 'International Tables Vol C Tables 4.2.6.8 and 6.1.1.4'
N N 0.0061 0.0033 'International Tables Vol C Tables 4.2.6.8 and 6.1.1.4'
Cl Cl 0.1484 0.1585 'International Tables Vol C Tables 4.2.6.8 and 6.1.1.4'

loop_
_geom_angle_atom_site_label_1
_geom_angle_atom_site_label_2
_geom_angle_atom_site_label_3
_geom_angle
C11 C19 H19A 108.9(19)
C11 C19 H19C 108.9(19)
H19A C19 H19C 104(3)
C11 C19 H19B 110.0(17)
H19A C19 H19B 107(3)
H19C C19 H19B 117(3)
C1 C6 C5 119.8(3)
C1 C6 H6 117.1(18)
C5 C6 H6 122.9(18)
C1 C7 C8 114.2(2)
C1 C7 Cl1 109.03(19)
C8 C7 Cl1 108.7(2)
C1 C7 H7 108.3(15)
C8 C7 H7 111.1(14)
Cl1 C7 H7 105.2(15)
C6 C1 C2 119.0(3)
C6 C1 C7 119.1(3)
C2 C1 C7 121.8(3)
C17 C18 C13 120.4(3)
C17 C18 H18 118(2)
C13 C18 H18 122(2)
C4 C5 C6 120.9(3)
C4 C5 H5 120(3)
C6 C5 H5 119(3)
C3 C2 C1 120.6(3)
C3 C2 H2 121(2)
C1 C2 H2 118(2)
C5 C4 C3 119.3(3)
C5 C4 H4 119.5(19)
C3 C4 H4 121.1(19)
C10 N2 C11 118.2(3)
C18 C13 C14 118.9(3)
C18 C13 C12 122.0(3)
C14 C13 C12 119.1(3)
C13 C12 C11 114.9(2)
C13 C12 Cl2 108.2(2)
C11 C12 Cl2 110.2(2)
C13 C12 H12 110(2)
C11 C12 H12 111(2)
Cl2 C12 H12 102.5(18)
C17 C16 C15 120.1(3)
C17 C16 H16 118(2)
C15 C16 H16 121(2)
N2 C11 C12 109.3(2)
N2 C11 C19 107.6(3)
C12 C11 C19 109.2(2)
N2 C11 H11 112(2)
C12 C11 H11 111(2)
C19 C11 H11 106.9(19)
C16 C17 C18 120.1(3)
C16 C17 H17 122(2)
C18 C17 H17 118(2)
C4 C3 C2 120.3(3)
C4 C3 H3 121.5(18)
C2 C3 H3 118.2(18)
N1 C9 C10 120.5(3)
N1 C9 H9 123.6(19)
C10 C9 H9 115.8(19)
C15 C14 C13 120.6(3)
C15 C14 H14 120(2)
C13 C14 H14 119.4(19)
C16 C15 C14 119.9(3)
C16 C15 H15 119(3)
C14 C15 H15 121(3)
N2 C10 C9 119.3(3)
N2 C10 H10 123.9(19)
C9 C10 H10 116.0(19)
C9 N1 C8 118.6(3)
N1 C8 C20 107.7(2)
N1 C8 C7 108.7(2)
C20 C8 C7 110.0(2)
N1 C8 H8 110.2(19)
C20 C8 H8 110.8(19)
C7 C8 H8 109.3(17)
C8 C20 H20A 114.9(18)
C8 C20 H20B 109(2)
H20A C20 H20B 110(3)
C8 C20 H20C 107(2)
H20A C20 H20C 105(3)
H20B C20 H20C 111(3)

loop_
_geom_bond_atom_site_label_1
_geom_bond_atom_site_label_2
_geom_bond_distance
Cl1 C7 1.815(3)
Cl2 C12 1.824(3)
C19 C11 1.538(4)
C19 H19A 0.96(4)
C19 H19C 1.03(4)
C19 H19B 1.01(3)
C6 C1 1.391(4)
C6 C5 1.393(4)
C6 H6 0.99(3)
C7 C1 1.511(4)
C7 C8 1.538(3)
C7 H7 0.98(3)
C1 C2 1.386(4)
C18 C17 1.392(5)
C18 C13 1.386(4)
C18 H18 0.96(3)
C5 C4 1.368(5)
C5 H5 0.94(4)
C2 C3 1.381(4)
C2 H2 1.02(4)
C4 C3 1.388(5)
C4 H4 0.93(3)
N2 C10 1.266(4)
N2 C11 1.460(4)
C13 C14 1.389(4)
C13 C12 1.514(4)
C12 C11 1.514(5)
C12 H12 0.93(3)
C16 C17 1.378(5)
C16 C15 1.376(5)
C16 H16 0.99(4)
C11 H11 0.96(3)
C17 H17 1.01(4)
C3 H3 0.89(3)
C9 N1 1.270(4)
C9 C10 1.466(4)
C9 H9 0.97(3)
C14 C15 1.394(5)
C14 H14 0.97(4)
C15 H15 0.95(4)
C10 H10 0.92(3)
N1 C8 1.456(4)
C8 C20 1.519(5)
C8 H8 0.98(3)
C20 H20A 1.01(4)
C20 H20B 1.01(3)
C20 H20C 0.88(3)

loop_
_geom_torsion_atom_site_label_1
_geom_torsion_atom_site_label_2
_geom_torsion_atom_site_label_3
_geom_torsion_atom_site_label_4
_geom_torsion
C5 C6 C1 C2 -1.0(4)
C5 C6 C1 C7 178.1(3)
C8 C7 C1 C6 117.3(3)
Cl1 C7 C1 C6 -121.0(2)
C8 C7 C1 C2 -63.6(3)
Cl1 C7 C1 C2 58.1(3)
C1 C6 C5 C4 0.1(4)
C6 C1 C2 C3 0.9(4)
C7 C1 C2 C3 -178.2(3)
C6 C5 C4 C3 1.0(5)
C17 C18 C13 C14 0.3(4)
C17 C18 C13 C12 178.6(3)
C18 C13 C12 C11 -43.8(4)
C14 C13 C12 C11 134.6(3)
C18 C13 C12 Cl2 79.8(3)
C14 C13 C12 Cl2 -101.9(3)
C10 N2 C11 C12 -133.1(3)
C10 N2 C11 C19 108.4(3)
C13 C12 C11 N2 -174.9(2)
Cl2 C12 C11 N2 62.6(3)
C13 C12 C11 C19 -57.3(4)
Cl2 C12 C11 C19 -179.8(2)
C15 C16 C17 C18 -0.7(5)
C13 C18 C17 C16 0.6(5)
C5 C4 C3 C2 -1.1(5)
C1 C2 C3 C4 0.2(5)
C18 C13 C14 C15 -1.1(5)
C12 C13 C14 C15 -179.5(3)
C17 C16 C15 C14 -0.2(5)
C13 C14 C15 C16 1.1(5)
C11 N2 C10 C9 -172.5(3)
N1 C9 C10 N2 166.1(3)
C10 C9 N1 C8 -171.5(3)
C9 N1 C8 C20 117.0(3)
C9 N1 C8 C7 -123.8(3)
C1 C7 C8 N1 -173.5(2)
Cl1 C7 C8 N1 64.6(3)
C1 C7 C8 C20 -55.8(3)
Cl1 C7 C8 C20 -177.7(2)
